data_7049331
loop_
_publ_author_name
'McGuire, Jake'
'Wilson, Bradley'
'McAllister, James'
'Miras, Haralampos N.'
'Wilson, Claire'
'Sproules, Stephen'
'Farnaby, Joy H.'

_publ_section_title
;
 Molecular and electronic structure of the dithiooxalato radical ligand
 stabilised by rare earth coordination.
;
_journal_issue 17
_journal_name_full 'Dalton transactions (Cambridge, England : 2003)'
_journal_page_first 5491
_journal_page_last 5495
_journal_paper_doi 10.1039/c9dt00688e
_journal_volume 48
_journal_year 2019
_chemical_formula_moiety 'C40 H40 B4 Gd2 N24 Ni O4 S4, 2(C H2 Cl2)'
_chemical_formula_sum 'C42 H44 B4 Cl4 Gd2 N24 Ni O4 S4'
_chemical_formula_weight 1635.50
_space_group_crystal_system triclinic
_space_group_IT_number 2
_space_group_name_Hall '-P 1'
_space_group_name_H-M_alt 'P -1'
_symmetry_space_group_name_Hall '-P 1'
_symmetry_space_group_name_H-M 'P -1'
_atom_sites_solution_hydrogens geom
_atom_sites_solution_primary direct
_atom_sites_solution_secondary difmap
_audit_creation_method SHELXL-2018/3
_audit_update_record
;
2019-02-14 deposited with the CCDC.    2019-03-13 downloaded from the CCDC.
;
_cell_angle_alpha 79.546(3)
_cell_angle_beta 86.774(3)
_cell_angle_gamma 72.601(3)
_cell_formula_units_Z 1
_cell_length_a 7.7538(16)
_cell_length_b 11.475(2)
_cell_length_c 17.902(4)
_cell_measurement_reflns_used 5239
_cell_measurement_temperature 150(2)
_cell_measurement_theta_max 26.220
_cell_measurement_theta_min 2.313
_cell_volume 1494.7(5)
_computing_cell_refinement 'Bruker SAINT'
_computing_data_collection 'Bruker APEX2'
_computing_data_reduction 'Bruker SAINT'
_computing_molecular_graphics Diamond3
_computing_publication_material WinGX
_computing_structure_refinement 'SHELXL-2018/3 (Sheldrick, 2018)'
_computing_structure_solution 'SHELXT 2014/5 (Sheldrick, 2014)'
_diffrn_ambient_temperature 150(2)
_diffrn_measured_fraction_theta_full 1.000
_diffrn_measured_fraction_theta_max 0.994
_diffrn_measurement_device_type 'Bruker Apex II Quazar CCD'
_diffrn_measurement_method '\w & \f scans'
_diffrn_radiation_type MoK\a
_diffrn_radiation_wavelength 0.71073
_diffrn_reflns_av_R_equivalents 0.0386
_diffrn_reflns_av_unetI/netI 0.0522
_diffrn_reflns_Laue_measured_fraction_full 1.000
_diffrn_reflns_Laue_measured_fraction_max 0.994
_diffrn_reflns_limit_h_max 9
_diffrn_reflns_limit_h_min -9
_diffrn_reflns_limit_k_max 13
_diffrn_reflns_limit_k_min -14
_diffrn_reflns_limit_l_max 22
_diffrn_reflns_limit_l_min -22
_diffrn_reflns_number 16210
_diffrn_reflns_point_group_measured_fraction_full 1.000
_diffrn_reflns_point_group_measured_fraction_max 0.994
_diffrn_reflns_theta_full 25.242
_diffrn_reflns_theta_max 26.637
_diffrn_reflns_theta_min 1.888
_diffrn_source 'fine-focus sealed tube'
_exptl_absorpt_coefficient_mu 2.887
_exptl_absorpt_correction_T_max 0.7454
_exptl_absorpt_correction_T_min 0.6664
_exptl_absorpt_correction_type empirical
_exptl_absorpt_process_details SADABS
_exptl_crystal_colour blue
_exptl_crystal_density_diffrn 1.817
_exptl_crystal_description plates
_exptl_crystal_F_000 804
_exptl_crystal_size_max 0.100
_exptl_crystal_size_mid 0.080
_exptl_crystal_size_min 0.020
_refine_diff_density_max 1.453
_refine_diff_density_min -0.850
_refine_diff_density_rms 0.126
_refine_ls_extinction_method none
_refine_ls_goodness_of_fit_ref 1.022
_refine_ls_hydrogen_treatment constr
_refine_ls_matrix_type full
_refine_ls_number_parameters 385
_refine_ls_number_reflns 6264
_refine_ls_number_restraints 0
_refine_ls_restrained_S_all 1.022
_refine_ls_R_factor_all 0.0426
_refine_ls_R_factor_gt 0.0314
_refine_ls_shift/su_max 0.001
_refine_ls_shift/su_mean 0.000
_refine_ls_structure_factor_coef Fsqd
_refine_ls_weighting_details 'w=1/[\s^2^(Fo^2^)+(0.0208P)^2^+1.7373P] where P=(Fo^2^+2Fc^2^)/3'
_refine_ls_weighting_scheme calc
_refine_ls_wR_factor_gt 0.0592
_refine_ls_wR_factor_ref 0.0633
_reflns_Friedel_coverage 0.000
_reflns_number_gt 5327
_reflns_number_total 6264
_reflns_threshold_expression 'I > 2\s(I)'
_cod_data_source_file c9dt00688e2.cif
_cod_data_source_block 2
_cod_depositor_comments 'Adding full bibliography for 7049330--7049334.cif.'
_cod_database_code 7049331
_shelx_shelxl_version_number 2018/3
_shelx_space_group_comment
;
The symmetry employed for this shelxl refinement is uniquely defined
by the following loop, which should always be used as a source of
symmetry information in preference to the above space-group names.
They are only intended as comments.
;
_shelx_estimated_absorpt_t_min 0.761
_shelx_estimated_absorpt_t_max 0.945

loop_
_space_group_symop_operation_xyz
'x, y, z'
'-x, -y, -z'

loop_
_atom_site_label
_atom_site_type_symbol
_atom_site_fract_x
_atom_site_fract_y
_atom_site_fract_z
_atom_site_U_iso_or_equiv
_atom_site_adp_type
_atom_site_occupancy
_atom_site_site_symmetry_order
_atom_site_calc_flag
_atom_site_refinement_flags_posn
_atom_site_refinement_flags_adp
_atom_site_refinement_flags_occupancy
C1 C 0.7512(5) 0.1253(3) 0.6219(2) 0.0169(8) Uani 1 1 d . . .
C2 C 0.9097(5) 0.1812(3) 0.6155(2) 0.0152(8) Uani 1 1 d . . .
C3 C 0.5714(10) 0.9208(6) 0.7796(4) 0.088(3) Uani 1 1 d . . .
H3A H 0.554575 0.995048 0.803299 0.106 Uiso 1 1 calc R U .
H3B H 0.688442 0.906333 0.752244 0.106 Uiso 1 1 calc R U .
C4 C 0.2494(5) 0.4525(4) 0.5235(2) 0.0298(11) Uani 1 1 d . . .
H4 H 0.183992 0.440430 0.483694 0.036 Uiso 1 1 calc R U .
C5 C 0.2575(5) 0.5616(4) 0.5400(2) 0.0252(10) Uani 1 1 d . . .
H5 H 0.198472 0.641273 0.512220 0.030 Uiso 1 1 calc R U .
C6 C 0.6737(5) 0.7128(4) 0.6254(2) 0.0219(9) Uani 1 1 d . . .
H6 H 0.615364 0.795080 0.601255 0.026 Uiso 1 1 calc R U .
C7 C 0.8553(5) 0.6638(4) 0.6407(2) 0.0215(9) Uani 1 1 d . . .
H7 H 0.946163 0.704647 0.630007 0.026 Uiso 1 1 calc R U .
C8 C 0.8773(5) 0.5421(4) 0.6750(2) 0.0196(9) Uani 1 1 d . . .
H8 H 0.989685 0.484071 0.691701 0.024 Uiso 1 1 calc R U .
C9 C 0.1755(5) 0.6888(4) 0.7602(2) 0.0229(9) Uani 1 1 d . . .
H9 H 0.109712 0.771381 0.739152 0.027 Uiso 1 1 calc R U .
C10 C 0.1467(5) 0.6269(4) 0.8302(2) 0.0220(9) Uani 1 1 d . . .
H10 H 0.059009 0.656372 0.866984 0.026 Uiso 1 1 calc R U .
C11 C 0.2741(5) 0.5116(4) 0.8357(2) 0.0219(9) Uani 1 1 d . . .
H11 H 0.288247 0.447527 0.878750 0.026 Uiso 1 1 calc R U .
C12 C 0.7614(5) 0.4706(4) 0.8727(2) 0.0237(9) Uani 1 1 d . . .
H12 H 0.784349 0.534586 0.835461 0.028 Uiso 1 1 calc R U .
C13 C 0.7629(6) 0.4681(4) 0.9499(2) 0.0313(11) Uani 1 1 d . . .
H13 H 0.786775 0.527108 0.975593 0.038 Uiso 1 1 calc R U .
C14 C 0.7220(6) 0.3607(4) 0.9814(2) 0.0255(10) Uani 1 1 d . . .
H14 H 0.711800 0.331992 1.034209 0.031 Uiso 1 1 calc R U .
C15 C 0.3208(5) 0.1815(4) 0.9358(2) 0.0234(9) Uani 1 1 d . . .
H15 H 0.310756 0.159312 0.989294 0.028 Uiso 1 1 calc R U .
C16 C 0.1858(5) 0.2028(4) 0.8847(2) 0.0258(10) Uani 1 1 d . . .
H16 H 0.065914 0.198580 0.894619 0.031 Uiso 1 1 calc R U .
C17 C 0.2647(5) 0.2322(4) 0.8145(2) 0.0213(9) Uani 1 1 d . . .
H17 H 0.204319 0.251714 0.767127 0.026 Uiso 1 1 calc R U .
C18 C 0.9204(5) -0.0169(4) 0.9147(2) 0.0201(9) Uani 1 1 d . . .
H18 H 0.924386 -0.059725 0.965574 0.024 Uiso 1 1 calc R U .
C19 C 1.0341(6) -0.0579(4) 0.8575(2) 0.0253(9) Uani 1 1 d . . .
H19 H 1.130778 -0.132442 0.860126 0.030 Uiso 1 1 calc R U .
C20 C 0.9756(5) 0.0344(4) 0.7950(2) 0.0204(9) Uani 1 1 d . . .
H21 H 1.027754 0.032366 0.745721 0.025 Uiso 1 1 calc R U .
C22 C 0.3577(5) 0.3626(4) 0.5777(2) 0.0246(9) Uani 1 1 d . . .
H22 H 0.380052 0.275829 0.580665 0.029 Uiso 1 1 calc R U .
Gd1 Gd 0.63436(3) 0.32641(2) 0.73565(2) 0.01201(6) Uani 1 1 d . . .
Ni1 Ni 1.000000 0.000000 0.500000 0.01733(16) Uani 1 2 d S . P
O1 O 0.6342(3) 0.1598(2) 0.66969(14) 0.0180(6) Uani 1 1 d . . .
O2 O 0.8996(3) 0.2607(2) 0.65561(14) 0.0172(6) Uani 1 1 d . . .
S1 S 0.74794(15) 0.02362(10) 0.56431(6) 0.0268(3) Uani 1 1 d . . .
S2 S 1.08463(13) 0.12757(9) 0.55700(6) 0.0205(2) Uani 1 1 d . . .
Cl1 Cl 0.40198(16) 0.95260(12) 0.71440(7) 0.0417(3) Uani 1 1 d . . .
Cl2 Cl 0.5843(2) 0.79490(15) 0.85105(9) 0.0709(5) Uani 1 1 d . . .
N1 N 0.4265(4) 0.4149(3) 0.62523(17) 0.0180(7) Uani 1 1 d . . .
N2 N 0.3753(4) 0.5020(3) 0.77232(17) 0.0191(7) Uani 1 1 d . . .
N3 N 0.3124(4) 0.6138(3) 0.72552(18) 0.0170(7) Uani 1 1 d . . .
N4 N 0.5924(4) 0.6247(3) 0.65046(18) 0.0175(7) Uani 1 1 d . . .
N5 N 0.7174(4) 0.5174(3) 0.68132(17) 0.0169(7) Uani 1 1 d . . .
N6 N 0.7234(4) 0.3715(3) 0.85677(17) 0.0172(7) Uani 1 1 d . . .
N7 N 0.6990(4) 0.3033(3) 0.92531(17) 0.0167(7) Uani 1 1 d . . .
N8 N 0.4700(4) 0.1970(3) 0.89858(17) 0.0174(7) Uani 1 1 d . . .
N9 N 0.4354(4) 0.2292(3) 0.82266(17) 0.0171(7) Uani 1 1 d . . .
N10 N 0.8360(4) 0.1269(3) 0.81288(16) 0.0154(7) Uani 1 1 d . . .
N11 N 0.8021(4) 0.0934(3) 0.88793(17) 0.0157(7) Uani 1 1 d . . .
N12 N 0.3619(4) 0.5401(3) 0.60162(17) 0.0182(7) Uani 1 1 d . . .
B1 B 0.3898(6) 0.6366(4) 0.6453(2) 0.0182(9) Uani 1 1 d . . .
H1 H 0.324088 0.721818 0.618963 0.022 Uiso 1 1 calc R U .
B2 B 0.6574(6) 0.1783(4) 0.9325(2) 0.0177(9) Uani 1 1 d . . .
H2 H 0.660502 0.138787 0.987176 0.021 Uiso 1 1 calc R U .

loop_
_atom_site_aniso_label
_atom_site_aniso_U_11
_atom_site_aniso_U_22
_atom_site_aniso_U_33
_atom_site_aniso_U_23
_atom_site_aniso_U_13
_atom_site_aniso_U_12
C1 0.021(2) 0.0116(19) 0.016(2) -0.0016(16) 0.0021(16) -0.0021(16)
C2 0.019(2) 0.0132(19) 0.0123(19) -0.0021(16) -0.0007(15) -0.0031(16)
C3 0.097(5) 0.046(4) 0.127(6) 0.023(4) -0.070(5) -0.039(4)
C4 0.019(2) 0.049(3) 0.020(2) -0.016(2) -0.0063(18) -0.002(2)
C5 0.017(2) 0.038(3) 0.011(2) -0.0006(19) -0.0003(16) 0.0032(19)
C6 0.031(2) 0.014(2) 0.023(2) -0.0023(17) 0.0085(18) -0.0111(18)
C7 0.028(2) 0.022(2) 0.020(2) -0.0049(18) 0.0032(18) -0.0161(19)
C8 0.016(2) 0.027(2) 0.016(2) -0.0042(18) -0.0011(16) -0.0059(17)
C9 0.015(2) 0.022(2) 0.033(2) -0.0104(19) -0.0016(18) -0.0027(17)
C10 0.023(2) 0.025(2) 0.020(2) -0.0122(18) 0.0035(17) -0.0063(18)
C11 0.028(2) 0.025(2) 0.015(2) -0.0077(18) 0.0047(17) -0.0090(19)
C12 0.032(2) 0.019(2) 0.024(2) -0.0100(18) 0.0005(19) -0.0106(19)
C13 0.051(3) 0.031(3) 0.022(2) -0.013(2) -0.002(2) -0.021(2)
C14 0.035(2) 0.038(3) 0.0076(19) -0.0070(18) -0.0014(17) -0.014(2)
C15 0.023(2) 0.035(3) 0.016(2) 0.0007(19) 0.0041(17) -0.0184(19)
C16 0.017(2) 0.034(3) 0.029(2) -0.002(2) 0.0023(18) -0.0145(19)
C17 0.017(2) 0.021(2) 0.027(2) -0.0030(18) -0.0078(17) -0.0052(17)
C18 0.027(2) 0.016(2) 0.016(2) 0.0076(16) -0.0083(17) -0.0089(17)
C19 0.026(2) 0.018(2) 0.027(2) -0.0049(18) -0.0106(19) 0.0038(18)
C20 0.025(2) 0.017(2) 0.017(2) -0.0066(17) -0.0009(17) -0.0009(17)
C22 0.022(2) 0.035(3) 0.020(2) -0.014(2) -0.0005(18) -0.0085(19)
Gd1 0.01461(9) 0.01197(10) 0.00910(9) -0.00261(7) 0.00050(7) -0.00301(7)
Ni1 0.0239(4) 0.0151(4) 0.0142(4) -0.0070(3) 0.0053(3) -0.0059(3)
O1 0.0211(14) 0.0168(14) 0.0174(14) -0.0078(12) 0.0040(11) -0.0053(12)
O2 0.0187(14) 0.0175(14) 0.0158(14) -0.0066(12) 0.0051(11) -0.0047(11)
S1 0.0328(6) 0.0291(6) 0.0286(6) -0.0198(5) 0.0137(5) -0.0180(5)
S2 0.0232(5) 0.0222(5) 0.0195(5) -0.0103(4) 0.0071(4) -0.0091(4)
Cl1 0.0335(6) 0.0474(8) 0.0496(8) -0.0172(6) 0.0096(6) -0.0164(6)
Cl2 0.0721(11) 0.0614(10) 0.0650(10) 0.0144(8) 0.0084(8) -0.0146(9)
N1 0.0198(17) 0.0176(17) 0.0157(17) -0.0035(14) -0.0048(14) -0.0031(14)
N2 0.0239(18) 0.0153(17) 0.0140(17) -0.0021(14) 0.0020(14) -0.0003(14)
N3 0.0141(16) 0.0170(17) 0.0192(17) -0.0043(14) 0.0008(13) -0.0031(14)
N4 0.0190(17) 0.0129(17) 0.0196(17) -0.0017(14) 0.0022(14) -0.0042(14)
N5 0.0160(16) 0.0148(17) 0.0173(17) 0.0005(14) -0.0008(13) -0.0027(13)
N6 0.0229(17) 0.0202(18) 0.0107(16) -0.0031(14) -0.0004(13) -0.0093(14)
N7 0.0156(16) 0.0233(18) 0.0138(16) -0.0062(14) 0.0018(13) -0.0081(14)
N8 0.0186(17) 0.0214(18) 0.0136(16) -0.0005(14) -0.0004(13) -0.0094(14)
N9 0.0189(17) 0.0227(18) 0.0120(16) -0.0034(14) 0.0008(13) -0.0096(14)
N10 0.0193(17) 0.0164(17) 0.0092(16) -0.0003(13) 0.0003(13) -0.0045(14)
N11 0.0176(16) 0.0189(18) 0.0110(16) 0.0021(14) -0.0022(13) -0.0080(14)
N12 0.0179(17) 0.0225(18) 0.0111(16) -0.0026(14) -0.0014(13) -0.0012(14)
B1 0.020(2) 0.013(2) 0.017(2) 0.0020(18) 0.0018(19) -0.0007(18)
B2 0.019(2) 0.023(2) 0.012(2) 0.0003(19) 0.0001(18) -0.0109(19)

loop_
_atom_type_symbol
_atom_type_description
_atom_type_scat_dispersion_real
_atom_type_scat_dispersion_imag
_atom_type_scat_source
C C 0.0033 0.0016 'International Tables Vol C Tables 4.2.6.8 and 6.1.1.4'
H H 0.0000 0.0000 'International Tables Vol C Tables 4.2.6.8 and 6.1.1.4'
Gd Gd -0.1653 3.9035 'International Tables Vol C Tables 4.2.6.8 and 6.1.1.4'
Ni Ni 0.3393 1.1124 'International Tables Vol C Tables 4.2.6.8 and 6.1.1.4'
O O 0.0106 0.0060 'International Tables Vol C Tables 4.2.6.8 and 6.1.1.4'
S S 0.1246 0.1234 'International Tables Vol C Tables 4.2.6.8 and 6.1.1.4'
Cl Cl 0.1484 0.1585 'International Tables Vol C Tables 4.2.6.8 and 6.1.1.4'
N N 0.0061 0.0033 'International Tables Vol C Tables 4.2.6.8 and 6.1.1.4'
B B 0.0013 0.0007 'International Tables Vol C Tables 4.2.6.8 and 6.1.1.4'

loop_
_geom_angle_atom_site_label_1
_geom_angle_atom_site_label_2
_geom_angle_atom_site_label_3
_geom_angle
_geom_angle_site_symmetry_1
_geom_angle_site_symmetry_3
O1 C1 C2 115.9(3) . .
O1 C1 S1 125.2(3) . .
C2 C1 S1 118.9(3) . .
O2 C2 C1 116.1(3) . .
O2 C2 S2 125.6(3) . .
C1 C2 S2 118.3(3) . .
Cl1 C3 Cl2 115.6(3) . .
Cl1 C3 H3A 108.4 . .
Cl2 C3 H3A 108.4 . .
Cl1 C3 H3B 108.4 . .
Cl2 C3 H3B 108.4 . .
H3A C3 H3B 107.5 . .
C5 C4 C22 104.6(4) . .
C5 C4 H4 127.7 . .
C22 C4 H4 127.7 . .
N12 C5 C4 109.8(4) . .
N12 C5 H5 125.1 . .
C4 C5 H5 125.1 . .
N4 C6 C7 108.5(4) . .
N4 C6 H6 125.7 . .
C7 C6 H6 125.7 . .
C6 C7 C8 105.1(3) . .
C6 C7 H7 127.4 . .
C8 C7 H7 127.4 . .
N5 C8 C7 110.6(3) . .
N5 C8 H8 124.7 . .
C7 C8 H8 124.7 . .
N3 C9 C10 109.1(4) . .
N3 C9 H9 125.4 . .
C10 C9 H9 125.4 . .
C9 C10 C11 104.5(4) . .
C9 C10 H10 127.7 . .
C11 C10 H10 127.7 . .
N2 C11 C10 111.4(4) . .
N2 C11 H11 124.3 . .
C10 C11 H11 124.3 . .
N6 C12 C13 111.4(4) . .
N6 C12 H12 124.3 . .
C13 C12 H12 124.3 . .
C14 C13 C12 104.5(4) . .
C14 C13 H13 127.8 . .
C12 C13 H13 127.8 . .
N7 C14 C13 108.9(4) . .
N7 C14 H14 125.6 . .
C13 C14 H14 125.6 . .
N8 C15 C16 109.3(3) . .
N8 C15 H15 125.3 . .
C16 C15 H15 125.3 . .
C15 C16 C17 104.0(3) . .
C15 C16 H16 128.0 . .
C17 C16 H16 128.0 . .
N9 C17 C16 111.2(3) . .
N9 C17 H17 124.4 . .
C16 C17 H17 124.4 . .
N11 C18 C19 109.5(3) . .
N11 C18 H18 125.2 . .
C19 C18 H18 125.2 . .
C18 C19 C20 104.1(3) . .
C18 C19 H19 127.9 . .
C20 C19 H19 127.9 . .
N10 C20 C19 111.3(4) . .
N10 C20 H21 124.4 . .
C19 C20 H21 124.4 . .
N1 C22 C4 110.7(4) . .
N1 C22 H22 124.7 . .
C4 C22 H22 124.7 . .
O1 Gd1 O2 65.30(8) . .
O1 Gd1 N5 126.61(9) . .
O2 Gd1 N5 74.08(9) . .
O1 Gd1 N9 80.65(9) . .
O2 Gd1 N9 138.03(9) . .
N5 Gd1 N9 147.78(10) . .
O1 Gd1 N1 71.70(9) . .
O2 Gd1 N1 93.31(9) . .
N5 Gd1 N1 77.84(10) . .
N9 Gd1 N1 98.73(10) . .
O1 Gd1 N6 143.36(10) . .
O2 Gd1 N6 110.61(9) . .
N5 Gd1 N6 82.27(10) . .
N9 Gd1 N6 82.17(10) . .
N1 Gd1 N6 143.20(10) . .
O1 Gd1 N2 130.62(9) . .
O2 Gd1 N2 148.21(9) . .
N5 Gd1 N2 75.34(10) . .
N9 Gd1 N2 73.23(10) . .
N1 Gd1 N2 71.84(10) . .
N6 Gd1 N2 73.32(10) . .
O1 Gd1 N10 73.55(9) . .
O2 Gd1 N10 74.82(9) . .
N5 Gd1 N10 127.33(10) . .
N9 Gd1 N10 72.44(10) . .
N1 Gd1 N10 145.11(10) . .
N6 Gd1 N10 70.48(10) . .
N2 Gd1 N10 132.59(10) . .
S1 Ni1 S1 180.00(6) 2_756 .
S1 Ni1 S2 87.28(4) 2_756 .
S1 Ni1 S2 92.72(4) . .
S1 Ni1 S2 92.72(4) 2_756 2_756
S1 Ni1 S2 87.28(4) . 2_756
S2 Ni1 S2 180.00(4) . 2_756
C1 O1 Gd1 121.5(2) . .
C2 O2 Gd1 120.6(2) . .
C1 S1 Ni1 104.95(14) . .
C2 S2 Ni1 104.90(13) . .
C22 N1 N12 106.3(3) . .
C22 N1 Gd1 132.6(3) . .
N12 N1 Gd1 121.1(2) . .
C11 N2 N3 105.5(3) . .
C11 N2 Gd1 131.8(3) . .
N3 N2 Gd1 122.7(2) . .
C9 N3 N2 109.5(3) . .
C9 N3 B1 129.5(3) . .
N2 N3 B1 120.9(3) . .
C6 N4 N5 109.9(3) . .
C6 N4 B1 127.2(3) . .
N5 N4 B1 123.0(3) . .
C8 N5 N4 105.9(3) . .
C8 N5 Gd1 131.8(3) . .
N4 N5 Gd1 122.3(2) . .
C12 N6 N7 105.9(3) . .
C12 N6 Gd1 131.5(3) . .
N7 N6 Gd1 121.2(2) . .
C14 N7 N6 109.4(3) . .
C14 N7 B2 128.0(3) . .
N6 N7 B2 122.6(3) . .
C15 N8 N9 109.4(3) . .
C15 N8 B2 127.7(3) . .
N9 N8 B2 122.9(3) . .
C17 N9 N8 106.1(3) . .
C17 N9 Gd1 130.3(3) . .
N8 N9 Gd1 120.6(2) . .
C20 N10 N11 105.8(3) . .
C20 N10 Gd1 133.5(2) . .
N11 N10 Gd1 120.5(2) . .
C18 N11 N10 109.3(3) . .
C18 N11 B2 128.0(3) . .
N10 N11 B2 122.6(3) . .
C5 N12 N1 108.5(3) . .
C5 N12 B1 127.2(3) . .
N1 N12 B1 123.9(3) . .
N3 B1 N12 108.0(3) . .
N3 B1 N4 109.5(3) . .
N12 B1 N4 110.8(3) . .
N3 B1 H1 109.5 . .
N12 B1 H1 109.5 . .
N4 B1 H1 109.5 . .
N11 B2 N7 108.5(3) . .
N11 B2 N8 108.5(3) . .
N7 B2 N8 110.9(3) . .
N11 B2 H2 109.7 . .
N7 B2 H2 109.7 . .
N8 B2 H2 109.7 . .

loop_
_geom_bond_atom_site_label_1
_geom_bond_atom_site_label_2
_geom_bond_distance
_geom_bond_site_symmetry_2
C1 O1 1.238(4) .
C1 C2 1.537(5) .
C1 S1 1.698(4) .
C2 O2 1.243(4) .
C2 S2 1.700(4) .
C3 Cl1 1.719(6) .
C3 Cl2 1.730(6) .
C3 H3A 0.9900 .
C3 H3B 0.9900 .
C4 C5 1.358(6) .
C4 C22 1.385(6) .
C4 H4 0.9500 .
C5 N12 1.347(5) .
C5 H5 0.9500 .
C6 N4 1.343(5) .
C6 C7 1.374(6) .
C6 H6 0.9500 .
C7 C8 1.383(5) .
C7 H7 0.9500 .
C8 N5 1.347(5) .
C8 H8 0.9500 .
C9 N3 1.351(5) .
C9 C10 1.367(6) .
C9 H9 0.9500 .
C10 C11 1.385(6) .
C10 H10 0.9500 .
C11 N2 1.345(5) .
C11 H11 0.9500 .
C12 N6 1.337(5) .
C12 C13 1.378(5) .
C12 H12 0.9500 .
C13 C14 1.377(6) .
C13 H13 0.9500 .
C14 N7 1.344(5) .
C14 H14 0.9500 .
C15 N8 1.344(5) .
C15 C16 1.366(5) .
C15 H15 0.9500 .
C16 C17 1.397(6) .
C16 H16 0.9500 .
C17 N9 1.329(5) .
C17 H17 0.9500 .
C18 N11 1.345(5) .
C18 C19 1.368(5) .
C18 H18 0.9500 .
C19 C20 1.386(5) .
C19 H19 0.9500 .
C20 N10 1.341(5) .
C20 H21 0.9500 .
C22 N1 1.341(5) .
C22 H22 0.9500 .
Gd1 O1 2.423(2) .
Gd1 O2 2.446(2) .
Gd1 N5 2.483(3) .
Gd1 N9 2.486(3) .
Gd1 N1 2.487(3) .
Gd1 N6 2.497(3) .
Gd1 N2 2.537(3) .
Gd1 N10 2.560(3) .
Ni1 S1 2.1822(11) 2_756
Ni1 S1 2.1822(11) .
Ni1 S2 2.1924(10) .
Ni1 S2 2.1924(10) 2_756
N1 N12 1.367(4) .
N2 N3 1.367(4) .
N3 B1 1.533(5) .
N4 N5 1.364(4) .
N4 B1 1.542(5) .
N6 N7 1.367(4) .
N7 B2 1.543(5) .
N8 N9 1.362(4) .
N8 B2 1.547(5) .
N10 N11 1.362(4) .
N11 B2 1.540(5) .
N12 B1 1.537(5) .
B1 H1 1.0000 .
B2 H2 1.0000 .
